data_4516380
loop_
_publ_author_name
'Luo, Xiaolong'
'Sun, Libo'
'Zhao, Jun'
'Li, Dong-Sheng'
'Wang, Dongmei'
'Li, Guanghua'
'Huo, Qisheng'
'Liu, Yunling'

_publ_section_title
;
 Three Metal--Organic Frameworks Based on Binodal Inorganic Building Units
 and Hetero-O, N Donor Ligand: Solvothermal Syntheses, Structures, and Gas
 Sorption Properties
;
_journal_issue 10
_journal_name_full 'Crystal Growth &amp; Design'
_journal_page_first 4901
_journal_paper_doi 10.1021/acs.cgd.5b00791
_journal_volume 15
_journal_year 2015
_chemical_formula_moiety 'C46 H56 Cu8 I4 N10 O23'
_chemical_formula_sum 'C46 H56 Cu8 I4 N10 O23'
_chemical_formula_weight 2132.92
_chemical_melting_point ?
_space_group_crystal_system tetragonal
_space_group_IT_number 129
_space_group_name_Hall '-P 4a 2a'
_space_group_name_H-M_alt 'P 4/n m m :2'
_atom_sites_solution_hydrogens geom
_audit_creation_method SHELXL-2014/7
_cell_angle_alpha 90
_cell_angle_beta 90
_cell_angle_gamma 90
_cell_formula_units_Z 2
_cell_length_a 19.209(3)
_cell_length_b 19.209(3)
_cell_length_c 10.991(2)
_cell_measurement_temperature 293(2)
_cell_volume 4055.5(12)
_computing_structure_refinement 'SHELXL-2014/7 (Sheldrick, 2014)'
_diffrn_ambient_temperature 293(2)
_diffrn_measured_fraction_theta_full 0.996
_diffrn_measured_fraction_theta_max 0.993
_diffrn_measurement_device_type 'CCD area detector'
_diffrn_radiation_type MoK\a
_diffrn_radiation_wavelength 0.71073
_diffrn_reflns_av_R_equivalents 0.0285
_diffrn_reflns_av_unetI/netI 0.0128
_diffrn_reflns_Laue_measured_fraction_full 0.996
_diffrn_reflns_Laue_measured_fraction_max 0.993
_diffrn_reflns_limit_h_max 23
_diffrn_reflns_limit_h_min -15
_diffrn_reflns_limit_k_max 22
_diffrn_reflns_limit_k_min -22
_diffrn_reflns_limit_l_max 13
_diffrn_reflns_limit_l_min -13
_diffrn_reflns_number 25800
_diffrn_reflns_point_group_measured_fraction_full 0.996
_diffrn_reflns_point_group_measured_fraction_max 0.993
_diffrn_reflns_theta_full 25.242
_diffrn_reflns_theta_max 25.333
_diffrn_reflns_theta_min 1.499
_exptl_absorpt_coefficient_mu 3.643
_exptl_absorpt_correction_T_max 0.5862
_exptl_absorpt_correction_T_min 0.4715
_exptl_absorpt_correction_type empirical
_exptl_absorpt_process_details SADABS
_exptl_crystal_colour green
_exptl_crystal_density_diffrn 1.747
_exptl_crystal_description block
_exptl_crystal_F_000 2060
_exptl_crystal_size_max 0.24
_exptl_crystal_size_mid 0.22
_exptl_crystal_size_min 0.19
_refine_diff_density_max 0.458
_refine_diff_density_min -0.879
_refine_diff_density_rms 0.073
_refine_ls_extinction_method none
_refine_ls_goodness_of_fit_ref 1.036
_refine_ls_hydrogen_treatment constr
_refine_ls_matrix_type full
_refine_ls_number_parameters 105
_refine_ls_number_reflns 2055
_refine_ls_number_restraints 14
_refine_ls_restrained_S_all 1.034
_refine_ls_R_factor_all 0.0292
_refine_ls_R_factor_gt 0.0264
_refine_ls_shift/su_max 0.002
_refine_ls_shift/su_mean 0.000
_refine_ls_structure_factor_coef Fsqd
_refine_ls_weighting_details 'w=1/[\s^2^(Fo^2^)+(0.0465P)^2^+5.0054P] where P=(Fo^2^+2Fc^2^)/3'
_refine_ls_weighting_scheme calc
_refine_ls_wR_factor_gt 0.0776
_refine_ls_wR_factor_ref 0.0790
_reflns_Friedel_coverage 0.000
_reflns_number_gt 1883
_reflns_number_total 2055
_reflns_threshold_expression 'I > 2\s(I)'
_cod_data_source_file cg5b00791_si_002.cif
_cod_data_source_block JLU_Liu15
_cod_depositor_comments
;
The following automatic conversions were performed:

data item '_chemical_melting_point' value 'none' was changed to '?'
-- the value is undefined or not given.

Automatic conversion script
Id: cif_fix_values 6909 2019-04-08 15:41:33Z antanas 
;
_cod_original_cell_volume 4055.7(14)
_cod_original_sg_symbol_H-M 'P 4/n m m'
_cod_database_code 4516380
_shelx_shelxl_version_number 2014/7
_shelx_space_group_comment
;
The symmetry employed for this shelxl refinement is uniquely defined
by the following loop, which should always be used as a source of
symmetry information in preference to the above space-group names.
They are only intended as comments.
;

loop_
_space_group_symop_operation_xyz
'x, y, z'
'-x+1/2, -y+1/2, z'
'-y+1/2, x, z'
'y, -x+1/2, z'
'-x, y+1/2, -z'
'x+1/2, -y, -z'
'y+1/2, x+1/2, -z'
'-y, -x, -z'
'-x, -y, -z'
'x-1/2, y-1/2, -z'
'y-1/2, -x, -z'
'-y, x-1/2, -z'
'x, -y-1/2, z'
'-x-1/2, y, z'
'-y-1/2, -x-1/2, z'
'y, x, z'

loop_
_atom_site_label
_atom_site_type_symbol
_atom_site_fract_x
_atom_site_fract_y
_atom_site_fract_z
_atom_site_U_iso_or_equiv
_atom_site_adp_type
_atom_site_occupancy
_atom_site_site_symmetry_order
_atom_site_calc_flag
_atom_site_refinement_flags_posn
_atom_site_refinement_flags_adp
_atom_site_refinement_flags_occupancy
_atom_site_disorder_assembly
_atom_site_disorder_group
I1 I 0.12918(2) 0.7500 1.63633(3) 0.05153(14) Uani 1 2 d S T P . .
Cu1 Cu 0.18123(4) 0.7500 1.41381(6) 0.0521(2) Uani 1 2 d S T P . .
Cu2 Cu 0.03068(2) 0.46932(2) 1.09488(4) 0.02538(14) Uani 1 2 d S T P . .
O1 O 0.03581(12) 0.56636(10) 1.14944(19) 0.0434(5) Uani 1 1 d . . . . .
O2 O 0.01653(12) 0.38145(10) 1.0077(2) 0.0417(5) Uani 1 1 d . . . . .
O3 O 0.07148(15) 0.42852(15) 1.2591(3) 0.0639(10) Uani 1 2 d S T P . .
N1 N 0.1028(2) 0.7500 1.2893(4) 0.0473(10) Uani 1 2 d S T P . .
C1 C 0.07923(18) 0.69078(15) 1.2412(3) 0.0432(7) Uani 1 1 d . . . . .
H1 H 0.0941 0.6490 1.2752 0.052 Uiso 1 1 calc R U . . .
C2 C 0.03399(15) 0.68817(15) 1.1438(3) 0.0354(6) Uani 1 1 d . . . . .
C3 C 0.0117(2) 0.7500 1.0934(4) 0.0360(9) Uani 1 2 d S T P . .
H3 H -0.0178 0.7500 1.0264 0.043 Uiso 1 2 calc R U P . .
C4 C 0.01547(15) 0.61866(14) 1.0912(3) 0.0336(6) Uani 1 1 d . . . . .
N2 N 0.0743(5) 0.4257(5) 1.4639(12) 0.1784(17) Uani 1 2 d DS TU P . .
C5 C 0.0917(6) 0.4564(6) 1.3413(11) 0.092(3) Uani 0.5 1 d . U P A .
C6 C 0.0266(12) 0.3920(13) 1.5519(19) 0.194(9) Uiso 0.5 1 d D . P A 1
C6' C 0.0674(16) 0.3504(10) 1.485(2) 0.261(13) Uiso 0.5 1 d D . P A 2

loop_
_atom_site_aniso_label
_atom_site_aniso_U_11
_atom_site_aniso_U_22
_atom_site_aniso_U_33
_atom_site_aniso_U_23
_atom_site_aniso_U_13
_atom_site_aniso_U_12
I1 0.02981(17) 0.0635(2) 0.0613(2) 0.000 0.00404(13) 0.000
Cu1 0.0659(4) 0.0385(3) 0.0518(4) 0.000 -0.0288(3) 0.000
Cu2 0.02279(17) 0.02279(17) 0.0306(3) 0.00620(12) -0.00620(12) -0.00434(16)
O1 0.0576(14) 0.0253(10) 0.0473(12) 0.0003(9) -0.0151(10) -0.0049(9)
O2 0.0512(13) 0.0263(10) 0.0477(12) -0.0022(9) -0.0181(10) -0.0030(8)
O3 0.0740(16) 0.0740(16) 0.0437(19) 0.0215(13) -0.0215(13) 0.001(2)
N1 0.062(3) 0.0256(18) 0.054(2) 0.000 -0.028(2) 0.000
C1 0.0570(19) 0.0257(14) 0.0471(17) 0.0023(13) -0.0182(15) 0.0003(13)
C2 0.0371(16) 0.0262(15) 0.0430(16) -0.0021(12) -0.0074(12) -0.0023(11)
C3 0.036(2) 0.030(2) 0.042(2) 0.000 -0.0110(18) 0.000
C4 0.0314(14) 0.0250(14) 0.0444(16) 0.0009(12) -0.0046(13) -0.0046(11)
N2 0.1790(16) 0.1790(16) 0.177(2) 0.0001(7) -0.0001(7) -0.0002(10)
C5 0.093(3) 0.092(3) 0.092(3) 0.0009(10) -0.0008(10) -0.0007(10)

loop_
_atom_type_symbol
_atom_type_description
_atom_type_scat_dispersion_real
_atom_type_scat_dispersion_imag
_atom_type_scat_source
C C 0.0033 0.0016 'International Tables Vol C Tables 4.2.6.8 and 6.1.1.4'
H H 0.0000 0.0000 'International Tables Vol C Tables 4.2.6.8 and 6.1.1.4'
N N 0.0061 0.0033 'International Tables Vol C Tables 4.2.6.8 and 6.1.1.4'
O O 0.0106 0.0060 'International Tables Vol C Tables 4.2.6.8 and 6.1.1.4'
Cu Cu 0.3201 1.2651 'International Tables Vol C Tables 4.2.6.8 and 6.1.1.4'
I I -0.4742 1.8119 'International Tables Vol C Tables 4.2.6.8 and 6.1.1.4'

loop_
_geom_angle_atom_site_label_1
_geom_angle_atom_site_label_2
_geom_angle_atom_site_label_3
_geom_angle
_geom_angle_site_symmetry_1
_geom_angle_site_symmetry_3
Cu1 I1 Cu1 59.40(2) . 11_568
Cu1 I1 Cu1 59.40(2) . 12_668
Cu1 I1 Cu1 57.96(3) 11_568 12_668
N1 Cu1 Cu1 137.76(13) . 2_565
N1 Cu1 I1 110.01(14) . .
Cu1 Cu1 I1 112.234(16) 2_565 .
N1 Cu1 Cu1 147.81(5) . 11_568
Cu1 Cu1 Cu1 60.235(16) 2_565 11_568
I1 Cu1 Cu1 61.88(3) . 11_568
N1 Cu1 Cu1 147.81(5) . 12_668
Cu1 Cu1 Cu1 60.235(16) 2_565 12_668
I1 Cu1 Cu1 61.88(3) . 12_668
Cu1 Cu1 Cu1 59.53(3) 11_568 12_668
N1 Cu1 I1 102.87(7) . 11_568
Cu1 Cu1 I1 61.022(13) 2_565 11_568
I1 Cu1 I1 111.739(15) . 11_568
Cu1 Cu1 I1 58.72(2) 11_568 11_568
Cu1 Cu1 I1 109.023(13) 12_668 11_568
N1 Cu1 I1 102.87(7) . 12_668
Cu1 Cu1 I1 61.022(13) 2_565 12_668
I1 Cu1 I1 111.739(15) . 12_668
Cu1 Cu1 I1 109.023(13) 11_568 12_668
Cu1 Cu1 I1 58.72(2) 12_668 12_668
I1 Cu1 I1 116.67(3) 11_568 12_668
O2 Cu2 O2 89.97(14) . 15_665
O2 Cu2 O1 167.24(9) . .
O2 Cu2 O1 88.54(10) 15_665 .
O2 Cu2 O1 88.54(10) . 15_665
O2 Cu2 O1 167.24(9) 15_665 15_665
O1 Cu2 O1 90.12(14) . 15_665
O2 Cu2 O3 98.60(10) . .
O2 Cu2 O3 98.60(10) 15_665 .
O1 Cu2 O3 94.15(10) . .
O1 Cu2 O3 94.15(10) 15_665 .
O2 Cu2 Cu2 86.38(6) . 9_567
O2 Cu2 Cu2 86.38(6) 15_665 9_567
O1 Cu2 Cu2 80.88(6) . 9_567
O1 Cu2 Cu2 80.88(6) 15_665 9_567
O3 Cu2 Cu2 172.92(12) . 9_567
C4 O1 Cu2 126.17(19) . .
C4 O2 Cu2 119.70(18) 9_567 .
C5 O3 C5 71.4(12) . 15_665
C5 O3 Cu2 129.8(6) . .
C5 O3 Cu2 129.8(7) 15_665 .
C1 N1 C1 117.2(4) 13_575 .
C1 N1 Cu1 121.15(19) 13_575 .
C1 N1 Cu1 121.15(19) . .
N1 C1 C2 123.5(3) . .
N1 C1 H1 118.3 . .
C2 C1 H1 118.3 . .
C3 C2 C1 118.4(3) . .
C3 C2 C4 122.6(3) . .
C1 C2 C4 118.8(3) . .
C2 C3 C2 119.0(4) . 13_575
C2 C3 H3 120.5 . .
C2 C3 H3 120.5 13_575 .
O2 C4 O1 126.6(3) 9_567 .
O2 C4 C2 117.0(2) 9_567 .
O1 C4 C2 116.3(2) . .
C6' N2 C6' 99(3) . 15_665
C6 N2 C6 97(2) . 15_665
C6' N2 C5 83.5(13) . 15_665
C6' N2 C5 122.9(17) 15_665 15_665
C6 N2 C5 104.2(11) . 15_665
C6 N2 C5 153.0(13) 15_665 15_665
C6' N2 C5 122.9(17) . .
C6' N2 C5 83.5(13) 15_665 .
C6 N2 C5 153.0(13) . .
C6 N2 C5 104.2(11) 15_665 .
C5 N2 C5 51.3(10) 15_665 .
O3 C5 C5 54.3(6) . 15_665
O3 C5 N2 117.2(10) . .
C5 C5 N2 64.3(5) 15_665 .
O3 C5 C6' 136.6(13) . 15_665
C5 C5 C6' 103.5(8) 15_665 15_665
N2 C5 C6' 47.4(7) . 15_665
N2 C6' C5 49.1(9) . 15_665

loop_
_geom_bond_atom_site_label_1
_geom_bond_atom_site_label_2
_geom_bond_distance
_geom_bond_site_symmetry_2
I1 Cu1 2.6422(9) .
I1 Cu1 2.7267(6) 11_568
I1 Cu1 2.7267(6) 12_668
Cu1 N1 2.036(4) .
Cu1 Cu1 2.6421(14) 2_565
Cu1 Cu1 2.6609(10) 11_568
Cu1 Cu1 2.6609(10) 12_668
Cu1 I1 2.7267(6) 11_568
Cu1 I1 2.7267(6) 12_668
Cu2 O2 1.960(2) .
Cu2 O2 1.960(2) 15_665
Cu2 O1 1.961(2) .
Cu2 O1 1.961(2) 15_665
Cu2 O3 2.118(3) .
Cu2 Cu2 2.6699(9) 9_567
O1 C4 1.253(3) .
O2 C4 1.249(3) 9_567
O3 C5 1.119(11) .
O3 C5 1.119(11) 15_665
N1 C1 1.333(4) 13_575
N1 C1 1.333(4) .
C1 C2 1.380(4) .
C1 H1 0.9300 .
C2 C3 1.379(4) .
C2 C4 1.498(4) .
C3 C2 1.379(4) 13_575
C3 H3 0.9300 .
C4 O2 1.249(3) 9_567
N2 C6' 1.469(17) .
N2 C6' 1.469(17) 15_665
N2 C6 1.482(16) .
N2 C6 1.482(16) 15_665
N2 C5 1.508(14) 15_665
N2 C5 1.508(14) .
C5 C5 1.31(2) 15_665
C5 C6' 1.98(3) 15_665
C6' C5 1.98(3) 15_665
